data_1532572
loop_
_publ_author_name
'Ibragimov, S.A.'
'Berdonosov, P.S.'
'Dolgikh, V.A.'
'Huong, D.Q.'
'Oppermann, H.'

_publ_section_title
;
 Crystal structure and SHG characterization of gamma-(Bi Se O3 Cl)
;
_journal_name_full 'Neorganicheskie Materialy'
_journal_page_first 1514
_journal_page_last 1519
_journal_volume 38
_journal_year 2002
_chemical_formula_sum 'Bi Cl O3 Se'
_chemical_name_systematic 'Bi (Se O3) Cl'
_space_group_IT_number 33
_symmetry_space_group_name_Hall 'P 2c -2n'
_symmetry_space_group_name_H-M 'P n a 21'
_cell_angle_alpha 90
_cell_angle_beta 90
_cell_angle_gamma 90
_cell_formula_units_Z 4
_cell_length_a 11.707
_cell_length_b 7.047
_cell_length_c 5.315
_cell_volume 438.483
_citation_journal_id_ASTM NMATEI
_cod_data_source_file Ibragimov_NMATEI_2002_568.cif
_cod_data_source_block Bi1Cl1O3Se1
_cod_original_cell_volume 438.4834
_cod_original_formula_sum 'Bi1 Cl1 O3 Se1'
_cod_database_code 1532572

loop_
_symmetry_equiv_pos_as_xyz
x,y,z
-x,-y,z+1/2
-x+1/2,y+1/2,z+1/2
x+1/2,-y+1/2,z

loop_
_atom_site_label
_atom_site_type_symbol
_atom_site_fract_x
_atom_site_fract_y
_atom_site_fract_z
_atom_site_occupancy
_atom_site_U_iso_or_equiv
Bi1 Bi+3 0.9509 0.20691 0.6753 1 0.0
O2 O-2 0.1205 0.019 0.437 1 0.0
O3 O-2 0.7692 0.2981 0.69 1 0.0
Se1 Se+4 0.2139 0.9811 0.6721 1 0.0
O1 O-2 0.117 0.013 0.916 1 0.0
Cl1 Cl-1 0.0581 0.6089 0.671 1 0.0
